data_1504821
loop_
_publ_author_name
'Shukla, Ruchi'
'Wadumethrige, Shriya H.'
'Lindeman, Sergey V.'
'Rathore, Rajendra'

_publ_section_title
;
 Synthesis, electronic properties, and X-ray structural characterization
 of tetrarylbenzo[1,2-b:4,5-b']difuran cation radicals.
;
_journal_issue 16
_journal_name_full 'Organic letters'
_journal_page_first 3587
_journal_page_last 3590
_journal_paper_doi 10.1021/ol801356e
_journal_volume 10
_journal_year 2008
_chemical_formula_sum 'C38 H30 Cl6 O6 Sb'
_chemical_formula_weight 917.07
_chemical_name_systematic
; 
 ? 
;
_space_group_IT_number 2
_symmetry_cell_setting triclinic
_symmetry_space_group_name_Hall '-P 1'
_symmetry_space_group_name_H-M 'P -1'
_atom_sites_solution_hydrogens difmap
_atom_sites_solution_primary direct
_atom_sites_solution_secondary difmap
_audit_creation_method SHELXL-97
_cell_angle_alpha 68.992(1)
_cell_angle_beta 86.057(1)
_cell_angle_gamma 78.314(1)
_cell_formula_units_Z 1
_cell_length_a 7.3249(8)
_cell_length_b 11.5799(12)
_cell_length_c 11.8128(12)
_cell_measurement_reflns_used 7429
_cell_measurement_temperature 100(2)
_cell_measurement_theta_max 31
_cell_measurement_theta_min 3
_cell_volume 915.98(17)
_computing_cell_refinement 'SAINT v7.23A (Bruker, 2005)'
_computing_data_collection 'APEX2 v2.0-2 (Bruker, 2005)'
_computing_data_reduction 'SADABS-2004/1 (Bruker, 2005)'
_computing_molecular_graphics 'XP v5.1 (Bruker, 1998)'
_computing_publication_material 'XCIF v6.12 (Bruker, 2001)'
_computing_structure_refinement 'XL/SHELXTL v6.10 (Bruker, 2001)'
_computing_structure_solution 'XS/SHELXTL v6.12 (Bruker, 2001)'
_diffrn_ambient_temperature 100(2)
_diffrn_measured_fraction_theta_full 0.996
_diffrn_measured_fraction_theta_max 0.926
_diffrn_measurement_device_type 'Bruker APEX2 CCD detector'
_diffrn_measurement_method '\w scans'
_diffrn_radiation_monochromator graphite
_diffrn_radiation_source 'fine-focus sealed tube'
_diffrn_radiation_type MoK\a
_diffrn_radiation_wavelength 0.71073
_diffrn_reflns_av_R_equivalents 0.0217
_diffrn_reflns_av_sigmaI/netI 0.0247
_diffrn_reflns_limit_h_max 10
_diffrn_reflns_limit_h_min -10
_diffrn_reflns_limit_k_max 17
_diffrn_reflns_limit_k_min -15
_diffrn_reflns_limit_l_max 17
_diffrn_reflns_limit_l_min 0
_diffrn_reflns_number 14889
_diffrn_reflns_theta_full 25.00
_diffrn_reflns_theta_max 31.87
_diffrn_reflns_theta_min 1.85
_exptl_absorpt_coefficient_mu 1.238
_exptl_absorpt_correction_T_max 0.8862
_exptl_absorpt_correction_T_min 0.8556
_exptl_absorpt_correction_type multi-scan
_exptl_absorpt_process_details
;
 SADABS. Program for empirical absorption correction of
 area-detector data. University of Goetingen. Germany. 
 Sheldrick, G. M. 1996
;
_exptl_crystal_colour black
_exptl_crystal_density_diffrn 1.663
_exptl_crystal_density_method 'not measured'
_exptl_crystal_description prism
_exptl_crystal_F_000 459
_exptl_crystal_size_max 0.13
_exptl_crystal_size_mid 0.13
_exptl_crystal_size_min 0.10
_refine_diff_density_max 0.823
_refine_diff_density_min -0.296
_refine_diff_density_rms 0.080
_refine_ls_extinction_method none
_refine_ls_goodness_of_fit_ref 1.051
_refine_ls_hydrogen_treatment refall
_refine_ls_matrix_type full
_refine_ls_number_parameters 292
_refine_ls_number_reflns 5818
_refine_ls_number_restraints 0
_refine_ls_restrained_S_all 1.051
_refine_ls_R_factor_all 0.0320
_refine_ls_R_factor_gt 0.0274
_refine_ls_shift/su_max 0.000
_refine_ls_shift/su_mean 0.000
_refine_ls_structure_factor_coef Fsqd
_refine_ls_weighting_details 'calc w=1/[\s^2^(Fo^2^)+(0.0467P)^2^+0.0000P] where P=(Fo^2^+2Fc^2^)/3'
_refine_ls_weighting_scheme calc
_refine_ls_wR_factor_gt 0.0703
_refine_ls_wR_factor_ref 0.0726
_reflns_number_gt 5236
_reflns_number_total 5818
_reflns_threshold_expression >2sigma(I)
_cod_data_source_file ol801356e-file007.cif
_cod_data_source_block raj_z
_cod_original_sg_symbol_H-M P-1
_cod_database_code 1504821

loop_
_symmetry_equiv_pos_as_xyz
'x, y, z'
'-x, -y, -z'

loop_
_atom_site_label
_atom_site_type_symbol
_atom_site_fract_x
_atom_site_fract_y
_atom_site_fract_z
_atom_site_U_iso_or_equiv
_atom_site_adp_type
_atom_site_occupancy
_atom_site_symmetry_multiplicity
_atom_site_calc_flag
_atom_site_refinement_flags
Sb1 Sb 0.5000 0.5000 0.0000 0.02170(5) Uani 1 2 d S
Cl1 Cl 0.44393(6) 0.31793(4) 0.16077(4) 0.03293(9) Uani 1 1 d .
Cl2 Cl 0.34491(7) 0.62786(4) 0.10822(4) 0.03539(10) Uani 1 1 d .
Cl3 Cl 0.78319(6) 0.48449(4) 0.09340(4) 0.03668(10) Uani 1 1 d .
O1 O -0.14568(15) 0.87480(11) 0.55699(9) 0.0240(2) Uani 1 1 d .
O11 O 0.66600(16) 0.62734(12) 0.46423(11) 0.0312(3) Uani 1 1 d .
O21 O -0.17626(17) 0.91494(11) -0.11687(10) 0.0281(2) Uani 1 1 d .
C1 C -0.4371(2) 0.97269(14) 0.62349(13) 0.0209(3) Uani 1 1 d .
C2 C -0.3275(2) 0.93900(14) 0.53788(13) 0.0210(3) Uani 1 1 d .
C3 C -0.3797(2) 0.96367(14) 0.41690(13) 0.0201(3) Uani 1 1 d .
C4 C -0.2239(2) 0.91044(14) 0.36170(13) 0.0202(3) Uani 1 1 d .
C5 C -0.0838(2) 0.85869(14) 0.45027(13) 0.0219(3) Uani 1 1 d .
C11 C 0.1078(2) 0.79529(14) 0.45298(13) 0.0226(3) Uani 1 1 d .
C12 C 0.1941(2) 0.72163(17) 0.56538(14) 0.0295(3) Uani 1 1 d .
C13 C 0.3790(2) 0.66150(17) 0.57275(15) 0.0298(3) Uani 1 1 d .
C14 C 0.4831(2) 0.67735(15) 0.46646(14) 0.0247(3) Uani 1 1 d .
C15 C 0.3986(2) 0.75011(15) 0.35372(14) 0.0251(3) Uani 1 1 d .
C16 C 0.2145(2) 0.80819(15) 0.34698(14) 0.0232(3) Uani 1 1 d .
C17 C 0.7612(3) 0.5619(2) 0.57855(18) 0.0354(4) Uani 1 1 d .
C21 C -0.21628(19) 0.90763(14) 0.23816(12) 0.0193(3) Uani 1 1 d .
C22 C -0.2903(2) 1.01503(14) 0.14031(13) 0.0214(3) Uani 1 1 d .
C23 C -0.2779(2) 1.01430(15) 0.02349(13) 0.0231(3) Uani 1 1 d .
C24 C -0.1918(2) 0.90580(14) 0.00157(13) 0.0208(3) Uani 1 1 d .
C25 C -0.1257(2) 0.79588(14) 0.09818(13) 0.0217(3) Uani 1 1 d .
C26 C -0.1379(2) 0.79767(14) 0.21500(13) 0.0213(3) Uani 1 1 d .
C27 C -0.0522(2) 0.81520(18) -0.14294(16) 0.0299(3) Uani 1 1 d .
H1 H -0.394(3) 0.9544(18) 0.7089(17) 0.024(5) Uiso 1 1 d .
H12 H 0.123(3) 0.7023(18) 0.6391(18) 0.027(5) Uiso 1 1 d .
H13 H 0.434(3) 0.609(2) 0.6521(19) 0.031(5) Uiso 1 1 d .
H15 H 0.471(3) 0.7623(19) 0.2826(18) 0.028(5) Uiso 1 1 d .
H16 H 0.163(3) 0.860(2) 0.2701(19) 0.029(5) Uiso 1 1 d .
H17A H 0.888(4) 0.544(2) 0.570(2) 0.053(7) Uiso 1 1 d .
H17B H 0.717(3) 0.485(2) 0.622(2) 0.043(6) Uiso 1 1 d .
H17C H 0.750(3) 0.619(2) 0.625(2) 0.051(7) Uiso 1 1 d .
H22 H -0.342(3) 1.0878(19) 0.1551(17) 0.026(5) Uiso 1 1 d .
H23 H -0.326(3) 1.0893(18) -0.0456(17) 0.023(5) Uiso 1 1 d .
H25 H -0.081(3) 0.7232(19) 0.0857(18) 0.026(5) Uiso 1 1 d .
H26 H -0.095(3) 0.7197(19) 0.2797(17) 0.025(5) Uiso 1 1 d .
H27A H 0.073(3) 0.800(2) -0.1051(19) 0.032(5) Uiso 1 1 d .
H27B H -0.036(3) 0.846(2) -0.222(2) 0.031(5) Uiso 1 1 d .
H27C H -0.110(3) 0.744(2) -0.1207(19) 0.031(5) Uiso 1 1 d .

loop_
_atom_site_aniso_label
_atom_site_aniso_U_11
_atom_site_aniso_U_22
_atom_site_aniso_U_33
_atom_site_aniso_U_23
_atom_site_aniso_U_13
_atom_site_aniso_U_12
Sb1 0.02324(8) 0.01618(7) 0.02509(8) -0.00785(5) 0.00143(5) -0.00182(5)
Cl1 0.0427(2) 0.02080(17) 0.0324(2) -0.00592(15) 0.00499(17) -0.00779(16)
Cl2 0.0432(2) 0.02661(19) 0.0360(2) -0.01622(17) 0.00537(17) 0.00223(17)
Cl3 0.0300(2) 0.0318(2) 0.0484(2) -0.01391(18) -0.00894(18) -0.00360(16)
O1 0.0212(5) 0.0317(6) 0.0195(5) -0.0133(4) -0.0006(4) 0.0018(4)
O11 0.0230(5) 0.0360(7) 0.0292(6) -0.0095(5) 0.0042(4) 0.0014(5)
O21 0.0340(6) 0.0302(6) 0.0182(5) -0.0108(4) -0.0010(4) 0.0030(5)
C1 0.0217(6) 0.0235(7) 0.0182(6) -0.0095(5) -0.0003(5) -0.0020(5)
C2 0.0199(6) 0.0240(7) 0.0201(6) -0.0103(5) -0.0014(5) -0.0010(5)
C3 0.0216(6) 0.0215(6) 0.0190(6) -0.0100(5) 0.0013(5) -0.0032(5)
C4 0.0216(6) 0.0213(6) 0.0188(6) -0.0092(5) 0.0018(5) -0.0031(5)
C5 0.0224(7) 0.0251(7) 0.0195(6) -0.0109(5) 0.0028(5) -0.0029(5)
C11 0.0215(6) 0.0250(7) 0.0225(7) -0.0112(6) 0.0004(5) -0.0020(5)
C12 0.0244(7) 0.0402(9) 0.0213(7) -0.0115(7) 0.0013(6) 0.0000(6)
C13 0.0261(7) 0.0376(9) 0.0217(7) -0.0089(6) 0.0000(6) 0.0000(6)
C14 0.0217(7) 0.0259(7) 0.0276(7) -0.0119(6) 0.0022(6) -0.0032(6)
C15 0.0239(7) 0.0287(8) 0.0238(7) -0.0105(6) 0.0050(6) -0.0067(6)
C16 0.0240(7) 0.0262(7) 0.0206(6) -0.0090(6) 0.0011(5) -0.0062(6)
C17 0.0251(8) 0.0392(10) 0.0355(9) -0.0104(8) -0.0014(7) 0.0030(7)
C21 0.0193(6) 0.0216(6) 0.0184(6) -0.0095(5) 0.0023(5) -0.0034(5)
C22 0.0223(6) 0.0191(6) 0.0226(6) -0.0093(5) 0.0012(5) -0.0002(5)
C23 0.0244(7) 0.0217(7) 0.0202(6) -0.0059(5) -0.0013(5) 0.0001(5)
C24 0.0213(6) 0.0240(7) 0.0178(6) -0.0089(5) 0.0010(5) -0.0037(5)
C25 0.0255(7) 0.0187(6) 0.0215(6) -0.0093(5) 0.0011(5) -0.0019(5)
C26 0.0240(7) 0.0203(6) 0.0181(6) -0.0063(5) 0.0010(5) -0.0021(5)
C27 0.0301(8) 0.0382(9) 0.0257(8) -0.0200(7) 0.0001(6) -0.0002(7)

loop_
_atom_type_symbol
_atom_type_description
_atom_type_scat_dispersion_real
_atom_type_scat_dispersion_imag
_atom_type_scat_source
C C 0.0033 0.0016 'International Tables Vol C Tables 4.2.6.8 and 6.1.1.4'
H H 0.0000 0.0000 'International Tables Vol C Tables 4.2.6.8 and 6.1.1.4'
O O 0.0106 0.0060 'International Tables Vol C Tables 4.2.6.8 and 6.1.1.4'
Cl Cl 0.1484 0.1585 'International Tables Vol C Tables 4.2.6.8 and 6.1.1.4'
Sb Sb -0.5866 1.5461 'International Tables Vol C Tables 4.2.6.8 and 6.1.1.4'

loop_
_geom_angle_atom_site_label_1
_geom_angle_atom_site_label_2
_geom_angle_atom_site_label_3
_geom_angle
_geom_angle_site_symmetry_1
_geom_angle_site_symmetry_3
Cl3 Sb1 Cl3 180.0 2_665 .
Cl3 Sb1 Cl2 90.522(18) 2_665 .
Cl3 Sb1 Cl2 89.477(18) . .
Cl3 Sb1 Cl2 89.478(18) 2_665 2_665
Cl3 Sb1 Cl2 90.523(18) . 2_665
Cl2 Sb1 Cl2 179.999(1) . 2_665
Cl3 Sb1 Cl1 90.355(17) 2_665 .
Cl3 Sb1 Cl1 89.646(17) . .
Cl2 Sb1 Cl1 90.083(17) . .
Cl2 Sb1 Cl1 89.916(17) 2_665 .
Cl3 Sb1 Cl1 89.645(17) 2_665 2_665
Cl3 Sb1 Cl1 90.354(17) . 2_665
Cl2 Sb1 Cl1 89.917(17) . 2_665
Cl2 Sb1 Cl1 90.084(17) 2_665 2_665
Cl1 Sb1 Cl1 180.0 . 2_665
C5 O1 C2 106.97(11) . .
C14 O11 C17 117.64(13) . .
C24 O21 C27 116.92(12) . .
C2 C1 C3 114.09(13) . 2_476
C2 C1 H1 123.9(11) . .
C3 C1 H1 122.0(11) 2_476 .
C1 C2 O1 124.39(13) . .
C1 C2 C3 126.41(13) . .
O1 C2 C3 109.20(12) . .
C1 C3 C2 119.49(12) 2_476 .
C1 C3 C4 133.45(13) 2_476 .
C2 C3 C4 107.02(12) . .
C5 C4 C3 105.71(12) . .
C5 C4 C21 127.88(13) . .
C3 C4 C21 126.38(13) . .
O1 C5 C4 111.09(12) . .
O1 C5 C11 114.50(12) . .
C4 C5 C11 134.41(13) . .
C12 C11 C16 118.42(14) . .
C12 C11 C5 119.21(13) . .
C16 C11 C5 122.33(14) . .
C13 C12 C11 121.32(15) . .
C13 C12 H12 117.2(12) . .
C11 C12 H12 121.0(12) . .
C12 C13 C14 119.26(15) . .
C12 C13 H13 119.5(12) . .
C14 C13 H13 121.3(12) . .
O11 C14 C13 123.86(15) . .
O11 C14 C15 116.15(14) . .
C13 C14 C15 119.99(14) . .
C16 C15 C14 120.42(14) . .
C16 C15 H15 120.3(12) . .
C14 C15 H15 119.2(12) . .
C15 C16 C11 120.56(14) . .
C15 C16 H16 118.4(12) . .
C11 C16 H16 121.0(12) . .
O11 C17 H17A 112.4(15) . .
O11 C17 H17B 110.9(14) . .
H17A C17 H17B 109(2) . .
O11 C17 H17C 109.4(14) . .
H17A C17 H17C 101(2) . .
H17B C17 H17C 114(2) . .
C26 C21 C22 118.15(13) . .
C26 C21 C4 121.23(13) . .
C22 C21 C4 120.61(13) . .
C23 C22 C21 120.90(14) . .
C23 C22 H22 120.5(12) . .
C21 C22 H22 118.5(12) . .
C22 C23 C24 120.10(14) . .
C22 C23 H23 121.6(11) . .
C24 C23 H23 118.3(11) . .
O21 C24 C23 116.42(13) . .
O21 C24 C25 123.60(13) . .
C23 C24 C25 119.98(13) . .
C26 C25 C24 119.45(13) . .
C26 C25 H25 119.9(13) . .
C24 C25 H25 120.6(13) . .
C25 C26 C21 121.27(14) . .
C25 C26 H26 117.3(12) . .
C21 C26 H26 121.4(12) . .
O21 C27 H27A 110.3(12) . .
O21 C27 H27B 103.8(14) . .
H27A C27 H27B 106.3(18) . .
O21 C27 H27C 109.1(13) . .
H27A C27 H27C 115.3(17) . .
H27B C27 H27C 111(2) . .

loop_
_geom_bond_atom_site_label_1
_geom_bond_atom_site_label_2
_geom_bond_distance
_geom_bond_site_symmetry_2
Sb1 Cl3 2.3610(5) 2_665
Sb1 Cl3 2.3610(5) .
Sb1 Cl2 2.3649(4) .
Sb1 Cl2 2.3649(4) 2_665
Sb1 Cl1 2.3650(4) .
Sb1 Cl1 2.3650(4) 2_665
O1 C5 1.3731(17) .
O1 C2 1.3777(17) .
O11 C14 1.3500(18) .
O11 C17 1.437(2) .
O21 C24 1.3632(17) .
O21 C27 1.430(2) .
C1 C2 1.3649(19) .
C1 C3 1.417(2) 2_476
C1 H1 1.014(19) .
C2 C3 1.4170(19) .
C3 C1 1.417(2) 2_476
C3 C4 1.4171(19) .
C4 C5 1.399(2) .
C4 C21 1.4682(19) .
C5 C11 1.443(2) .
C11 C12 1.405(2) .
C11 C16 1.407(2) .
C12 C13 1.385(2) .
C12 H12 0.96(2) .
C13 C14 1.397(2) .
C13 H13 0.98(2) .
C14 C15 1.401(2) .
C15 C16 1.373(2) .
C15 H15 0.94(2) .
C16 H16 0.94(2) .
C17 H17A 0.92(3) .
C17 H17B 0.97(3) .
C17 H17C 0.99(3) .
C21 C26 1.399(2) .
C21 C22 1.400(2) .
C22 C23 1.380(2) .
C22 H22 0.92(2) .
C23 C24 1.390(2) .
C23 H23 0.976(19) .
C24 C25 1.393(2) .
C25 C26 1.384(2) .
C25 H25 0.90(2) .
C26 H26 0.959(19) .
C27 H27A 1.00(2) .
C27 H27B 0.88(2) .
C27 H27C 0.95(2) .

loop_
_geom_torsion_atom_site_label_1
_geom_torsion_atom_site_label_2
_geom_torsion_atom_site_label_3
_geom_torsion_atom_site_label_4
_geom_torsion
_geom_torsion_site_symmetry_1
_geom_torsion_site_symmetry_4
C3 C1 C2 O1 -179.02(14) 2_476 .
C3 C1 C2 C3 1.2(2) 2_476 .
C5 O1 C2 C1 179.98(15) . .
C5 O1 C2 C3 -0.18(16) . .
C1 C2 C3 C1 -1.2(3) . 2_476
O1 C2 C3 C1 178.94(13) . 2_476
C1 C2 C3 C4 -179.22(15) . .
O1 C2 C3 C4 0.94(17) . .
C1 C3 C4 C5 -178.90(16) 2_476 .
C2 C3 C4 C5 -1.30(17) . .
C1 C3 C4 C21 -0.7(3) 2_476 .
C2 C3 C4 C21 176.92(14) . .
C2 O1 C5 C4 -0.67(17) . .
C2 O1 C5 C11 178.48(13) . .
C3 C4 C5 O1 1.24(17) . .
C21 C4 C5 O1 -176.94(14) . .
C3 C4 C5 C11 -177.68(17) . .
C21 C4 C5 C11 4.1(3) . .
O1 C5 C11 C12 20.3(2) . .
C4 C5 C11 C12 -160.82(18) . .
O1 C5 C11 C16 -157.28(14) . .
C4 C5 C11 C16 21.6(3) . .
C16 C11 C12 C13 -0.7(3) . .
C5 C11 C12 C13 -178.41(16) . .
C11 C12 C13 C14 1.8(3) . .
C17 O11 C14 C13 -4.7(2) . .
C17 O11 C14 C15 174.44(16) . .
C12 C13 C14 O11 177.06(16) . .
C12 C13 C14 C15 -2.1(3) . .
O11 C14 C15 C16 -177.93(15) . .
C13 C14 C15 C16 1.3(2) . .
C14 C15 C16 C11 -0.2(2) . .
C12 C11 C16 C15 -0.1(2) . .
C5 C11 C16 C15 177.50(15) . .
C5 C4 C21 C26 43.5(2) . .
C3 C4 C21 C26 -134.33(16) . .
C5 C4 C21 C22 -137.49(16) . .
C3 C4 C21 C22 44.7(2) . .
C26 C21 C22 C23 -3.2(2) . .
C4 C21 C22 C23 177.77(14) . .
C21 C22 C23 C24 0.3(2) . .
C27 O21 C24 C23 166.02(14) . .
C27 O21 C24 C25 -13.5(2) . .
C22 C23 C24 O21 -176.52(14) . .
C22 C23 C24 C25 3.0(2) . .
O21 C24 C25 C26 176.15(14) . .
C23 C24 C25 C26 -3.4(2) . .
C24 C25 C26 C21 0.4(2) . .
C22 C21 C26 C25 2.8(2) . .
C4 C21 C26 C25 -178.12(14) . .
